data_1515899
loop_
_publ_author_name
'Huang, Changfeng'
'Huang, Yiwei'
'Akhmedov, Novruz G.'
'Popp, Brian V.'
'Petersen, Jeffrey L.'
'Wang, Kung K.'

_publ_section_title
;
 Functionalized Carbon Nanohoops: Synthesis and Structure of a
 [9]Cycloparaphenylene Bearing Three 5,8-Dimethoxynaphth-1,4-diyl Units.
;
_journal_issue 10
_journal_name_full 'Organic letters'
_journal_page_first 2672
_journal_page_last 2675
_journal_paper_doi 10.1021/ol500904x
_journal_volume 16
_journal_year 2014
_chemical_formula_sum 'C51 H47 O4'
_chemical_formula_weight 723.89
_chemical_name_systematic
; 
 ? 
;
_space_group_IT_number 14
_symmetry_cell_setting monoclinic
_symmetry_space_group_name_Hall '-P 2yn'
_symmetry_space_group_name_H-M 'P 1 21/n 1'
_atom_sites_solution_hydrogens geom
_atom_sites_solution_primary direct
_atom_sites_solution_secondary difmap
_audit_creation_method SHELXL-97
_cell_angle_alpha 90.00
_cell_angle_beta 90.976(1)
_cell_angle_gamma 90.00
_cell_formula_units_Z 12
_cell_length_a 15.9298(11)
_cell_length_b 30.8837(19)
_cell_length_c 23.5589(15)
_cell_measurement_reflns_used 9589
_cell_measurement_temperature 293(2)
_cell_measurement_theta_max 27.00
_cell_measurement_theta_min 2.15
_cell_volume 11588.6(13)
_computing_structure_refinement 'SHELXL-97 (Sheldrick, 1997)'
_computing_structure_solution 'SHELXS-97 (Sheldrick, 1990)'
_diffrn_ambient_temperature 293(2)
_diffrn_measured_fraction_theta_full 0.988
_diffrn_measured_fraction_theta_max 0.988
_diffrn_radiation_monochromator graphite
_diffrn_radiation_source 'fine-focus sealed tube'
_diffrn_radiation_type MoK\a
_diffrn_radiation_wavelength 0.71073
_diffrn_reflns_av_R_equivalents 0.0795
_diffrn_reflns_av_sigmaI/netI 0.1458
_diffrn_reflns_limit_h_max 20
_diffrn_reflns_limit_h_min -18
_diffrn_reflns_limit_k_max 39
_diffrn_reflns_limit_k_min -40
_diffrn_reflns_limit_l_max 30
_diffrn_reflns_limit_l_min -28
_diffrn_reflns_number 83911
_diffrn_reflns_theta_full 27.64
_diffrn_reflns_theta_max 27.64
_diffrn_reflns_theta_min 2.02
_diffrn_standards_decay_% none
_exptl_absorpt_coefficient_mu 0.077
_exptl_absorpt_correction_T_max 0.989
_exptl_absorpt_correction_T_min 0.971
_exptl_absorpt_correction_type multi-scan
_exptl_absorpt_process_details SADABS
_exptl_crystal_colour colorless
_exptl_crystal_density_diffrn 1.245
_exptl_crystal_density_method 'not measured'
_exptl_crystal_description parallelopiped
_exptl_crystal_F_000 4620
_exptl_crystal_size_max 0.38
_exptl_crystal_size_mid 0.24
_exptl_crystal_size_min 0.14
_platon_squeeze_details
;
;
_refine_diff_density_max 0.209
_refine_diff_density_min -0.159
_refine_diff_density_rms 0.035
_refine_ls_extinction_method none
_refine_ls_goodness_of_fit_ref 0.749
_refine_ls_hydrogen_treatment riding
_refine_ls_matrix_type full
_refine_ls_number_parameters 1417
_refine_ls_number_reflns 26664
_refine_ls_number_restraints 0
_refine_ls_restrained_S_all 0.749
_refine_ls_R_factor_all 0.1973
_refine_ls_R_factor_gt 0.0583
_refine_ls_shift/su_max 0.001
_refine_ls_shift/su_mean 0.000
_refine_ls_structure_factor_coef Fsqd
_refine_ls_weighting_details 'calc w=1/[\s^2^(Fo^2^)+(0.0759P)^2^+0.0000P] where P=(Fo^2^+2Fc^2^)/3'
_refine_ls_weighting_scheme calc
_refine_ls_wR_factor_gt 0.1352
_refine_ls_wR_factor_ref 0.1689
_reflns_number_gt 7673
_reflns_number_total 26664
_reflns_threshold_expression >2sigma(I)
_cod_data_source_file ol500904x_si_003.cif
_cod_data_source_block ch2plt
_cod_depositor_comments
;Adding full bibliography for 1515898--1515900.cif.

The following automatic conversions were performed:

'_exptl_absorpt_correction_type' value 'multi-scans' was replaced
with the value 'multi-scan' as specified in the replacement file
'src/cod-tools/trunk/data/replacement-values/replacement_values.lst'.

Automatic conversion script
Id: cif_fix_values 5376 2017-05-30 11:51:03Z andrius 
;
_cod_original_sg_symbol_H-M P21/n
_cod_database_code 1515899

loop_
_symmetry_equiv_pos_as_xyz
'x, y, z'
'-x+1/2, y+1/2, -z+1/2'
'-x, -y, -z'
'x-1/2, -y-1/2, z-1/2'

loop_
_atom_site_label
_atom_site_type_symbol
_atom_site_fract_x
_atom_site_fract_y
_atom_site_fract_z
_atom_site_U_iso_or_equiv
_atom_site_adp_type
_atom_site_occupancy
_atom_site_symmetry_multiplicity
_atom_site_calc_flag
_atom_site_refinement_flags
O1 O 0.2979(2) 0.13163(8) 0.61449(10) 0.1029(8) Uani 1 1 d .
O2 O 0.6197(2) 0.07356(8) 0.65533(13) 0.1246(10) Uani 1 1 d .
O3 O 0.3865(2) 0.27839(9) 1.05798(11) 0.1112(8) Uani 1 1 d .
O4 O 0.72827(17) 0.25394(7) 1.07506(10) 0.0965(8) Uani 1 1 d .
O5 O 0.69468(16) 0.24483(8) 0.44988(12) 0.0988(7) Uani 1 1 d .
O6 O 0.60174(16) 0.34028(9) 0.26040(12) 0.1130(9) Uani 1 1 d .
O7 O 1.37353(16) 0.36869(10) 0.48715(13) 0.1128(9) Uani 1 1 d .
O8 O 1.30337(15) 0.42767(7) 0.27029(11) 0.0930(7) Uani 1 1 d .
O9 O 0.41669(16) 0.23394(8) 0.24849(15) 0.1219(10) Uani 1 1 d .
O10 O 0.40405(19) 0.11252(12) 0.42040(14) 0.1376(11) Uani 1 1 d .
O11 O 1.12278(14) 0.13051(7) 0.13058(10) 0.0864(7) Uani 1 1 d .
O12 O 1.13005(15) 0.03362(8) 0.32766(13) 0.1032(8) Uani 1 1 d .
C1 C 0.3761(3) 0.11455(13) 0.62557(14) 0.0888(11) Uani 1 1 d .
C2 C 0.3895(3) 0.07187(13) 0.64027(15) 0.0993(12) Uani 1 1 d .
H2 H 0.3446 0.0528 0.6431 0.119 Uiso 1 1 calc R
C3 C 0.4707(3) 0.05769(12) 0.65079(16) 0.1016(12) Uani 1 1 d .
H3A H 0.4802 0.0291 0.6617 0.122 Uiso 1 1 calc R
C4 C 0.5368(3) 0.08532(13) 0.64531(17) 0.0988(12) Uani 1 1 d .
C5 C 0.5249(3) 0.12865(11) 0.63034(14) 0.0856(10) Uani 1 1 d .
C6 C 0.4436(3) 0.14325(11) 0.62116(13) 0.0807(10) Uani 1 1 d .
C7 C 0.5987(2) 0.15852(11) 0.62392(15) 0.0891(11) Uani 1 1 d .
H7 H 0.6462 0.1413 0.6107 0.107 Uiso 1 1 calc R
C8 C 0.5791(3) 0.19237(12) 0.57938(16) 0.0973(12) Uani 1 1 d .
H8 H 0.6219 0.2031 0.5570 0.117 Uiso 1 1 calc R
C9 C 0.5024(3) 0.20674(12) 0.57197(15) 0.0954(12) Uani 1 1 d .
H9 H 0.4917 0.2272 0.5438 0.114 Uiso 1 1 calc R
C10 C 0.4306(2) 0.19092(10) 0.60798(14) 0.0814(10) Uani 1 1 d .
H10 H 0.3780 0.1942 0.5861 0.098 Uiso 1 1 calc R
C11 C 0.4238(2) 0.21695(10) 0.66309(14) 0.0716(9) Uani 1 1 d .
C12 C 0.3733(2) 0.20303(10) 0.70648(15) 0.0780(9) Uani 1 1 d .
H12 H 0.3394 0.1788 0.7010 0.094 Uiso 1 1 calc R
C13 C 0.3723(2) 0.22453(10) 0.75802(14) 0.0765(9) Uani 1 1 d .
H13 H 0.3379 0.2143 0.7866 0.092 Uiso 1 1 calc R
C14 C 0.42096(19) 0.26081(10) 0.76823(14) 0.0635(8) Uani 1 1 d .
C15 C 0.4671(2) 0.27605(9) 0.72362(15) 0.0722(9) Uani 1 1 d .
H15 H 0.4981 0.3013 0.7282 0.087 Uiso 1 1 calc R
C16 C 0.4684(2) 0.25451(10) 0.67179(15) 0.0763(9) Uani 1 1 d .
H16 H 0.5000 0.2657 0.6425 0.092 Uiso 1 1 calc R
C17 C 0.42979(18) 0.28007(10) 0.82517(13) 0.0646(8) Uani 1 1 d .
C18 C 0.4305(2) 0.32433(10) 0.83586(15) 0.0823(10) Uani 1 1 d .
H18 H 0.4195 0.3435 0.8062 0.099 Uiso 1 1 calc R
C19 C 0.4473(2) 0.34040(10) 0.88941(16) 0.0911(11) Uani 1 1 d .
H19 H 0.4469 0.3702 0.8952 0.109 Uiso 1 1 calc R
C20 C 0.4649(2) 0.31311(10) 0.93480(14) 0.0754(9) Uani 1 1 d .
C21 C 0.4618(2) 0.26923(10) 0.92466(14) 0.0761(9) Uani 1 1 d .
H21 H 0.4720 0.2501 0.9545 0.091 Uiso 1 1 calc R
C22 C 0.4439(2) 0.25307(9) 0.87112(15) 0.0736(9) Uani 1 1 d .
H22 H 0.4412 0.2233 0.8659 0.088 Uiso 1 1 calc R
C23 C 0.4892(2) 0.33150(10) 0.99341(15) 0.0890(11) Uani 1 1 d .
H23 H 0.4383 0.3433 1.0104 0.107 Uiso 1 1 calc R
C24 C 0.5515(3) 0.36787(12) 0.98816(16) 0.1060(14) Uani 1 1 d .
H24 H 0.5322 0.3961 0.9831 0.127 Uiso 1 1 calc R
C25 C 0.6324(3) 0.36036(11) 0.99063(16) 0.1037(14) Uani 1 1 d .
H25 H 0.6691 0.3836 0.9872 0.124 Uiso 1 1 calc R
C26 C 0.6687(2) 0.31517(10) 0.99880(15) 0.0862(11) Uani 1 1 d .
H26 H 0.7238 0.3175 1.0177 0.103 Uiso 1 1 calc R
C27 C 0.6105(3) 0.29003(10) 1.03615(14) 0.0768(9) Uani 1 1 d .
C28 C 0.5245(3) 0.29684(10) 1.03347(15) 0.0790(10) Uani 1 1 d .
C29 C 0.4718(3) 0.27136(12) 1.06587(16) 0.0838(10) Uani 1 1 d .
C30 C 0.5042(3) 0.23994(11) 1.10128(15) 0.0916(11) Uani 1 1 d .
H30 H 0.4682 0.2228 1.1224 0.110 Uiso 1 1 calc R
C31 C 0.5893(3) 0.23376(11) 1.10550(15) 0.0889(11) Uani 1 1 d .
H31 H 0.6111 0.2128 1.1299 0.107 Uiso 1 1 calc R
C32 C 0.6420(3) 0.25842(10) 1.07375(15) 0.0802(10) Uani 1 1 d .
C33 C 0.67862(19) 0.29186(10) 0.94164(16) 0.0752(9) Uani 1 1 d .
C34 C 0.6938(2) 0.24762(11) 0.93956(16) 0.0807(10) Uani 1 1 d .
H34 H 0.7046 0.2327 0.9732 0.097 Uiso 1 1 calc R
C35 C 0.6931(2) 0.22513(11) 0.88869(16) 0.0813(10) Uani 1 1 d .
H35 H 0.7026 0.1954 0.8890 0.098 Uiso 1 1 calc R
C36 C 0.67857(19) 0.24585(10) 0.83744(16) 0.0735(9) Uani 1 1 d .
C37 C 0.6688(2) 0.29032(11) 0.83980(17) 0.0877(11) Uani 1 1 d .
H37 H 0.6618 0.3056 0.8060 0.105 Uiso 1 1 calc R
C38 C 0.6691(2) 0.31267(11) 0.88980(17) 0.0952(12) Uani 1 1 d .
H38 H 0.6627 0.3426 0.8891 0.114 Uiso 1 1 calc R
C39 C 0.66628(19) 0.22228(10) 0.78403(15) 0.0698(9) Uani 1 1 d .
C40 C 0.6157(2) 0.18558(10) 0.78215(16) 0.0833(10) Uani 1 1 d .
H40 H 0.5948 0.1745 0.8158 0.100 Uiso 1 1 calc R
C41 C 0.5957(2) 0.16508(10) 0.73138(16) 0.0853(10) Uani 1 1 d .
H41 H 0.5613 0.1407 0.7319 0.102 Uiso 1 1 calc R
C42 C 0.6248(2) 0.17951(10) 0.68053(16) 0.0772(9) Uani 1 1 d .
C43 C 0.6777(2) 0.21488(12) 0.68229(17) 0.0881(11) Uani 1 1 d .
H43 H 0.7005 0.2249 0.6486 0.106 Uiso 1 1 calc R
C44 C 0.6980(2) 0.23598(11) 0.73244(18) 0.0853(10) Uani 1 1 d .
H44 H 0.7336 0.2598 0.7316 0.102 Uiso 1 1 calc R
C45 C 0.2273(3) 0.10390(14) 0.61793(18) 0.1317(15) Uani 1 1 d .
H45D H 0.2352 0.0793 0.5938 0.197 Uiso 1 1 calc R
H45E H 0.1777 0.1193 0.6059 0.197 Uiso 1 1 calc R
H45F H 0.2211 0.0944 0.6564 0.197 Uiso 1 1 calc R
C46 C 0.6342(3) 0.03195(13) 0.6801(2) 0.1529(19) Uani 1 1 d .
H46D H 0.6027 0.0294 0.7144 0.229 Uiso 1 1 calc R
H46E H 0.6929 0.0287 0.6888 0.229 Uiso 1 1 calc R
H46F H 0.6167 0.0098 0.6539 0.229 Uiso 1 1 calc R
C47 C 0.3321(3) 0.24381(15) 1.07323(18) 0.1299(15) Uani 1 1 d .
H47D H 0.3499 0.2176 1.0551 0.195 Uiso 1 1 calc R
H47E H 0.2757 0.2506 1.0612 0.195 Uiso 1 1 calc R
H47F H 0.3340 0.2400 1.1137 0.195 Uiso 1 1 calc R
C48 C 0.7621(2) 0.21872(11) 1.10662(16) 0.1093(13) Uani 1 1 d .
H48A H 0.7510 0.2228 1.1462 0.164 Uiso 1 1 calc R
H48B H 0.8217 0.2173 1.1012 0.164 Uiso 1 1 calc R
H48C H 0.7366 0.1922 1.0938 0.164 Uiso 1 1 calc R
C49 C 0.6714(2) 0.26611(13) 0.40068(18) 0.0838(10) Uani 1 1 d .
C50 C 0.6592(2) 0.24666(13) 0.3483(2) 0.1040(13) Uani 1 1 d .
H50 H 0.6666 0.2169 0.3450 0.125 Uiso 1 1 calc R
C51 C 0.6366(2) 0.27013(16) 0.30149(19) 0.1026(13) Uani 1 1 d .
H51 H 0.6288 0.2562 0.2668 0.123 Uiso 1 1 calc R
C52 C 0.6255(2) 0.31399(15) 0.30507(17) 0.0887(11) Uani 1 1 d .
C53 C 0.63812(19) 0.33484(11) 0.35738(16) 0.0756(9) Uani 1 1 d .
C54 C 0.66031(19) 0.31113(12) 0.40489(14) 0.0703(9) Uani 1 1 d .
C55 C 0.63097(19) 0.38367(11) 0.36239(14) 0.0751(9) Uani 1 1 d .
H55 H 0.5922 0.3940 0.3327 0.090 Uiso 1 1 calc R
C56 C 0.5953(2) 0.39513(12) 0.41927(16) 0.0826(10) Uani 1 1 d .
H56 H 0.5591 0.4186 0.4222 0.099 Uiso 1 1 calc R
C57 C 0.61455(19) 0.37232(11) 0.46465(15) 0.0762(9) Uani 1 1 d .
H57 H 0.5922 0.3801 0.4994 0.091 Uiso 1 1 calc R
C58 C 0.67212(18) 0.33393(10) 0.46134(13) 0.0669(8) Uani 1 1 d .
H58 H 0.6561 0.3136 0.4912 0.080 Uiso 1 1 calc R
C59 C 0.76351(18) 0.34753(9) 0.47323(12) 0.0577(8) Uani 1 1 d .
C60 C 0.78417(19) 0.37747(9) 0.51513(12) 0.0640(8) Uani 1 1 d .
H60 H 0.7421 0.3884 0.5380 0.077 Uiso 1 1 calc R
C61 C 0.8657(2) 0.39138(9) 0.52353(12) 0.0614(8) Uani 1 1 d .
H61 H 0.8773 0.4117 0.5517 0.074 Uiso 1 1 calc R
C62 C 0.93084(18) 0.37577(8) 0.49098(11) 0.0525(7) Uani 1 1 d .
C63 C 0.90989(19) 0.34493(9) 0.45055(12) 0.0669(8) Uani 1 1 d .
H63 H 0.9521 0.3330 0.4286 0.080 Uiso 1 1 calc R
C64 C 0.82883(19) 0.33143(9) 0.44190(12) 0.0640(8) Uani 1 1 d .
H64 H 0.8175 0.3108 0.4141 0.077 Uiso 1 1 calc R
C65 C 1.01786(18) 0.39222(9) 0.49488(11) 0.0544(7) Uani 1 1 d .
C66 C 1.03532(19) 0.43605(9) 0.50010(11) 0.0620(8) Uani 1 1 d .
H66 H 0.9918 0.4553 0.5070 0.074 Uiso 1 1 calc R
C67 C 1.1162(2) 0.45150(9) 0.49528(11) 0.0616(8) Uani 1 1 d .
H67 H 1.1256 0.4811 0.4987 0.074 Uiso 1 1 calc R
C68 C 1.18315(19) 0.42465(10) 0.48564(12) 0.0615(8) Uani 1 1 d .
C69 C 1.1673(2) 0.38032(9) 0.48442(12) 0.0681(8) Uani 1 1 d .
H69 H 1.2117 0.3611 0.4805 0.082 Uiso 1 1 calc R
C70 C 1.0861(2) 0.36445(9) 0.48895(12) 0.0645(8) Uani 1 1 d .
H70 H 1.0771 0.3347 0.4880 0.077 Uiso 1 1 calc R
C71 C 1.27107(19) 0.44172(10) 0.47432(13) 0.0736(9) Uani 1 1 d .
H71 H 1.3067 0.4360 0.5078 0.088 Uiso 1 1 calc R
C72 C 1.2727(2) 0.48945(11) 0.46239(17) 0.0861(11) Uani 1 1 d .
H72 H 1.2831 0.5087 0.4921 0.103 Uiso 1 1 calc R
C73 C 1.2598(2) 0.50457(10) 0.41087(17) 0.0800(10) Uani 1 1 d .
H73 H 1.2615 0.5343 0.4047 0.096 Uiso 1 1 calc R
C74 C 1.24222(19) 0.47445(9) 0.36139(13) 0.0676(9) Uani 1 1 d .
H74 H 1.2616 0.4887 0.3268 0.081 Uiso 1 1 calc R
C75 C 1.29189(19) 0.43355(10) 0.36928(17) 0.0709(9) Uani 1 1 d .
C76 C 1.3084(2) 0.41821(11) 0.42349(16) 0.0733(9) Uani 1 1 d .
C77 C 1.3593(2) 0.38104(12) 0.4319(2) 0.0837(10) Uani 1 1 d .
C78 C 1.3908(2) 0.35976(12) 0.3854(2) 0.0940(12) Uani 1 1 d .
H78 H 1.4243 0.3354 0.3904 0.113 Uiso 1 1 calc R
C79 C 1.3727(2) 0.37468(12) 0.3316(2) 0.0921(12) Uani 1 1 d .
H79 H 1.3936 0.3600 0.3004 0.111 Uiso 1 1 calc R
C80 C 1.3238(2) 0.41113(11) 0.32299(17) 0.0747(9) Uani 1 1 d .
C81 C 1.14682(19) 0.46574(9) 0.35407(12) 0.0612(8) Uani 1 1 d .
C82 C 1.1177(2) 0.42556(9) 0.33858(13) 0.0719(9) Uani 1 1 d .
H82 H 1.1559 0.4036 0.3309 0.086 Uiso 1 1 calc R
C83 C 1.0332(2) 0.41718(9) 0.33426(13) 0.0706(9) Uani 1 1 d .
H83 H 1.0155 0.3897 0.3231 0.085 Uiso 1 1 calc R
C84 C 0.9733(2) 0.44827(8) 0.34594(11) 0.0576(8) Uani 1 1 d .
C85 C 1.0028(2) 0.48873(9) 0.36097(12) 0.0658(8) Uani 1 1 d .
H85 H 0.9647 0.5108 0.3685 0.079 Uiso 1 1 calc R
C86 C 1.0878(2) 0.49708(9) 0.36504(12) 0.0637(8) Uani 1 1 d .
H86 H 1.1057 0.5247 0.3755 0.076 Uiso 1 1 calc R
C87 C 0.88260(19) 0.43662(9) 0.34487(12) 0.0577(8) Uani 1 1 d .
C88 C 0.8498(2) 0.40635(9) 0.30645(12) 0.0673(8) Uani 1 1 d .
H88 H 0.8833 0.3963 0.2773 0.081 Uiso 1 1 calc R
C89 C 0.7690(2) 0.39096(10) 0.31058(13) 0.0707(9) Uani 1 1 d .
H89 H 0.7490 0.3709 0.2841 0.085 Uiso 1 1 calc R
C90 C 0.7169(2) 0.40479(9) 0.35340(13) 0.0637(8) Uani 1 1 d .
C91 C 0.7470(2) 0.43690(10) 0.38902(13) 0.0696(9) Uani 1 1 d .
H91 H 0.7119 0.4484 0.4164 0.084 Uiso 1 1 calc R
C92 C 0.8282(2) 0.45251(9) 0.38508(13) 0.0655(8) Uani 1 1 d .
H92 H 0.8466 0.4741 0.4099 0.079 Uiso 1 1 calc R
C93 C 0.7218(3) 0.20096(12) 0.44510(19) 0.1359(16) Uani 1 1 d .
H93A H 0.6751 0.1831 0.4340 0.204 Uiso 1 1 calc R
H93B H 0.7440 0.1913 0.4811 0.204 Uiso 1 1 calc R
H93C H 0.7647 0.1990 0.4170 0.204 Uiso 1 1 calc R
C94 C 0.6030(3) 0.32206(17) 0.20369(16) 0.159(2) Uani 1 1 d .
H94A H 0.6586 0.3121 0.1957 0.238 Uiso 1 1 calc R
H94B H 0.5867 0.3438 0.1766 0.238 Uiso 1 1 calc R
H94C H 0.5645 0.2982 0.2013 0.238 Uiso 1 1 calc R
C95 C 1.4115(2) 0.32815(14) 0.49813(19) 0.1358(16) Uani 1 1 d .
H95A H 1.3744 0.3054 0.4857 0.204 Uiso 1 1 calc R
H95B H 1.4225 0.3252 0.5381 0.204 Uiso 1 1 calc R
H95C H 1.4633 0.3262 0.4781 0.204 Uiso 1 1 calc R
C96 C 1.3241(3) 0.40323(14) 0.22118(16) 0.1371(17) Uani 1 1 d .
H96A H 1.3841 0.4018 0.2179 0.206 Uiso 1 1 calc R
H96B H 1.3004 0.4169 0.1880 0.206 Uiso 1 1 calc R
H96C H 1.3019 0.3745 0.2245 0.206 Uiso 1 1 calc R
C97 C 0.4137(2) 0.20607(13) 0.2947(2) 0.1009(13) Uani 1 1 d .
C98 C 0.4065(3) 0.21920(18) 0.3502(3) 0.134(2) Uani 1 1 d .
H98 H 0.4036 0.2485 0.3590 0.161 Uiso 1 1 calc R
C99 C 0.4036(3) 0.1889(2) 0.3922(2) 0.1321(19) Uani 1 1 d .
H99 H 0.3975 0.1980 0.4295 0.159 Uiso 1 1 calc R
C100 C 0.4095(2) 0.14544(17) 0.3811(2) 0.1051(13) Uani 1 1 d .
C101 C 0.4179(2) 0.13185(13) 0.32466(18) 0.0829(10) Uani 1 1 d .
C102 C 0.41928(19) 0.16229(12) 0.28150(17) 0.0780(10) Uani 1 1 d .
C103 C 0.42365(18) 0.08447(10) 0.30989(14) 0.0703(9) Uani 1 1 d .
H103 H 0.3945 0.0681 0.3392 0.084 Uiso 1 1 calc R
C104 C 0.37958(18) 0.07611(11) 0.25430(15) 0.0734(9) Uani 1 1 d .
H104 H 0.3508 0.0502 0.2486 0.088 Uiso 1 1 calc R
C105 C 0.38136(18) 0.10507(10) 0.21367(15) 0.0713(9) Uani 1 1 d .
H105 H 0.3534 0.0993 0.1795 0.086 Uiso 1 1 calc R
C106 C 0.42760(18) 0.14772(9) 0.22061(14) 0.0692(9) Uani 1 1 d .
H106 H 0.4006 0.1693 0.1958 0.083 Uiso 1 1 calc R
C107 C 0.51864(18) 0.14190(8) 0.20217(13) 0.0586(8) Uani 1 1 d .
C108 C 0.5860(2) 0.15419(8) 0.23615(13) 0.0642(8) Uani 1 1 d .
H108 H 0.5762 0.1694 0.2695 0.077 Uiso 1 1 calc R
C109 C 0.66764(19) 0.14437(9) 0.22175(12) 0.0613(8) Uani 1 1 d .
H109 H 0.7117 0.1534 0.2453 0.074 Uiso 1 1 calc R
C110 C 0.68479(18) 0.12132(8) 0.17274(12) 0.0534(7) Uani 1 1 d .
C111 C 0.61748(19) 0.11111(8) 0.13713(12) 0.0599(8) Uani 1 1 d .
H111 H 0.6272 0.0972 0.1029 0.072 Uiso 1 1 calc R
C112 C 0.5365(2) 0.12118(9) 0.15161(13) 0.0638(8) Uani 1 1 d .
H112 H 0.4927 0.1139 0.1268 0.077 Uiso 1 1 calc R
C113 C 0.77048(18) 0.10679(9) 0.15980(11) 0.0543(7) Uani 1 1 d .
C114 C 0.84152(19) 0.13135(9) 0.17166(12) 0.0621(8) Uani 1 1 d .
H114 H 0.8352 0.1591 0.1863 0.075 Uiso 1 1 calc R
C115 C 0.92076(19) 0.11582(9) 0.16242(12) 0.0658(8) Uani 1 1 d .
H115 H 0.9667 0.1334 0.1708 0.079 Uiso 1 1 calc R
C116 C 0.93453(18) 0.07474(9) 0.14101(12) 0.0607(8) Uani 1 1 d .
C117 C 0.8635(2) 0.05025(9) 0.12792(12) 0.0697(9) Uani 1 1 d .
H117 H 0.8699 0.0227 0.1127 0.084 Uiso 1 1 calc R
C118 C 0.78375(19) 0.06600(9) 0.13697(13) 0.0671(8) Uani 1 1 d .
H118 H 0.7377 0.0488 0.1275 0.080 Uiso 1 1 calc R
C119 C 1.02305(18) 0.05620(9) 0.13567(14) 0.0701(9) Uani 1 1 d .
H119 H 1.0470 0.0670 0.1004 0.084 Uiso 1 1 calc R
C120 C 1.02206(19) 0.00788(11) 0.13341(17) 0.0794(10) Uani 1 1 d .
H120 H 1.0204 -0.0060 0.0984 0.095 Uiso 1 1 calc R
C121 C 1.02353(19) -0.01550(11) 0.18027(18) 0.0826(11) Uani 1 1 d .
H121 H 1.0207 -0.0455 0.1777 0.099 Uiso 1 1 calc R
C122 C 1.02979(19) 0.00567(10) 0.23843(15) 0.0768(9) Uani 1 1 d .
H122 H 1.0591 -0.0144 0.2642 0.092 Uiso 1 1 calc R
C123 C 1.08141(19) 0.04640(10) 0.23449(17) 0.0684(9) Uani 1 1 d .
C124 C 1.07878(18) 0.07070(10) 0.18479(15) 0.0687(9) Uani 1 1 d .
C125 C 1.12709(19) 0.10860(11) 0.18175(16) 0.0703(9) Uani 1 1 d .
C126 C 1.1741(2) 0.12173(10) 0.22763(18) 0.0791(10) Uani 1 1 d .
H126 H 1.2051 0.1472 0.2254 0.095 Uiso 1 1 calc R
C127 C 1.1763(2) 0.09775(12) 0.27759(16) 0.0793(10) Uani 1 1 d .
H127 H 1.2083 0.1071 0.3086 0.095 Uiso 1 1 calc R
C128 C 1.1311(2) 0.06049(11) 0.28059(17) 0.0777(10) Uani 1 1 d .
C129 C 0.94208(19) 0.01409(9) 0.26196(13) 0.0662(8) Uani 1 1 d .
C130 C 0.9198(2) 0.05215(10) 0.28799(14) 0.0766(9) Uani 1 1 d .
H130 H 0.9608 0.0728 0.2957 0.092 Uiso 1 1 calc R
C131 C 0.8384(2) 0.06028(10) 0.30277(13) 0.0745(9) Uani 1 1 d .
H131 H 0.8259 0.0866 0.3199 0.089 Uiso 1 1 calc R
C132 C 0.77485(19) 0.03123(9) 0.29321(12) 0.0601(8) Uani 1 1 d .
C133 C 0.7978(2) -0.00838(9) 0.27028(13) 0.0707(9) Uani 1 1 d .
H133 H 0.7571 -0.0297 0.2651 0.085 Uiso 1 1 calc R
C134 C 0.8794(2) -0.01688(9) 0.25498(13) 0.0737(9) Uani 1 1 d .
H134 H 0.8927 -0.0438 0.2398 0.088 Uiso 1 1 calc R
C135 C 0.68493(19) 0.04237(9) 0.30156(12) 0.0574(8) Uani 1 1 d .
C136 C 0.6574(2) 0.06813(10) 0.34567(13) 0.0741(9) Uani 1 1 d .
H136 H 0.6958 0.0771 0.3734 0.089 Uiso 1 1 calc R
C137 C 0.5750(2) 0.08069(10) 0.34947(14) 0.0803(10) Uani 1 1 d .
H137 H 0.5587 0.0977 0.3799 0.096 Uiso 1 1 calc R
C138 C 0.51557(19) 0.06843(9) 0.30878(13) 0.0623(8) Uani 1 1 d .
C139 C 0.54258(19) 0.04203(9) 0.26616(13) 0.0644(8) Uani 1 1 d .
H139 H 0.5039 0.0325 0.2389 0.077 Uiso 1 1 calc R
C140 C 0.6244(2) 0.02921(9) 0.26217(12) 0.0644(8) Uani 1 1 d .
H140 H 0.6399 0.0113 0.2324 0.077 Uiso 1 1 calc R
C141 C 0.4073(2) 0.27921(11) 0.2598(2) 0.151(2) Uani 1 1 d .
H14A H 0.3527 0.2845 0.2749 0.227 Uiso 1 1 calc R
H14B H 0.4133 0.2952 0.2251 0.227 Uiso 1 1 calc R
H14C H 0.4496 0.2883 0.2868 0.227 Uiso 1 1 calc R
C142 C 0.3989(4) 0.12360(19) 0.47869(19) 0.205(3) Uani 1 1 d .
H14D H 0.4532 0.1324 0.4927 0.308 Uiso 1 1 calc R
H14E H 0.3802 0.0989 0.4998 0.308 Uiso 1 1 calc R
H14F H 0.3598 0.1470 0.4830 0.308 Uiso 1 1 calc R
C143 C 1.1609(2) 0.17174(10) 0.12860(15) 0.1085(13) Uani 1 1 d .
H14G H 1.1411 0.1892 0.1594 0.163 Uiso 1 1 calc R
H14H H 1.1468 0.1855 0.0932 0.163 Uiso 1 1 calc R
H14I H 1.2207 0.1686 0.1319 0.163 Uiso 1 1 calc R
C144 C 1.1735(3) 0.04731(14) 0.37592(19) 0.1454(18) Uani 1 1 d .
H14J H 1.2291 0.0560 0.3659 0.218 Uiso 1 1 calc R
H14K H 1.1766 0.0240 0.4029 0.218 Uiso 1 1 calc R
H14L H 1.1446 0.0714 0.3924 0.218 Uiso 1 1 calc R

loop_
_atom_site_aniso_label
_atom_site_aniso_U_11
_atom_site_aniso_U_22
_atom_site_aniso_U_33
_atom_site_aniso_U_23
_atom_site_aniso_U_13
_atom_site_aniso_U_12
O1 0.118(2) 0.0975(19) 0.0923(19) 0.0108(14) -0.0119(17) -0.0148(18)
O2 0.135(3) 0.0715(18) 0.168(3) 0.0156(16) 0.027(2) 0.0092(17)
O3 0.101(2) 0.124(2) 0.109(2) 0.0102(16) 0.0096(18) 0.0119(19)
O4 0.094(2) 0.0874(16) 0.1072(19) 0.0296(13) -0.0332(16) -0.0189(14)
O5 0.114(2) 0.0803(17) 0.102(2) -0.0084(15) 0.0087(16) -0.0088(14)
O6 0.102(2) 0.157(2) 0.0791(19) -0.0131(18) -0.0203(16) -0.0248(17)
O7 0.0835(19) 0.142(2) 0.113(2) -0.0024(19) -0.0050(17) 0.0198(17)
O8 0.1012(19) 0.0932(17) 0.0854(18) -0.0226(15) 0.0218(16) -0.0125(14)
O9 0.105(2) 0.0640(17) 0.197(3) -0.0336(18) 0.006(2) 0.0150(15)
O10 0.139(3) 0.183(3) 0.092(2) -0.028(2) 0.045(2) 0.009(2)
O11 0.0900(17) 0.0828(16) 0.0869(18) -0.0049(13) 0.0183(14) -0.0131(13)
O12 0.0927(19) 0.1030(19) 0.113(2) 0.0051(17) -0.0171(17) 0.0042(14)
C1 0.124(4) 0.081(3) 0.062(2) 0.0026(19) 0.010(2) -0.004(3)
C2 0.140(4) 0.079(3) 0.080(3) 0.000(2) 0.008(3) -0.021(3)
C3 0.134(4) 0.064(2) 0.107(3) 0.008(2) 0.007(3) -0.002(3)
C4 0.112(4) 0.076(3) 0.110(3) -0.006(2) 0.021(3) 0.003(3)
C5 0.117(3) 0.067(2) 0.073(2) 0.0055(18) 0.025(2) -0.003(2)
C6 0.110(3) 0.079(3) 0.054(2) 0.0042(17) 0.010(2) -0.005(2)
C7 0.108(3) 0.073(2) 0.087(3) 0.008(2) 0.035(2) 0.006(2)
C8 0.128(4) 0.087(3) 0.078(3) 0.007(2) 0.032(3) -0.012(3)
C9 0.138(4) 0.087(3) 0.061(2) 0.0233(19) 0.020(3) -0.016(3)
C10 0.105(3) 0.078(2) 0.061(2) 0.0141(18) 0.004(2) -0.003(2)
C11 0.086(2) 0.071(2) 0.058(2) 0.0096(18) 0.0011(19) 0.0045(19)
C12 0.094(3) 0.069(2) 0.071(2) 0.0025(19) 0.005(2) -0.0104(18)
C13 0.077(2) 0.079(2) 0.074(3) 0.0049(19) 0.0155(19) -0.0038(19)
C14 0.061(2) 0.063(2) 0.066(2) 0.0110(17) -0.0014(18) 0.0026(16)
C15 0.083(2) 0.0535(18) 0.080(3) 0.0146(18) 0.003(2) 0.0007(17)
C16 0.095(3) 0.061(2) 0.073(2) 0.0192(18) 0.005(2) -0.0041(19)
C17 0.068(2) 0.059(2) 0.067(2) 0.0069(17) -0.0036(17) 0.0096(16)
C18 0.107(3) 0.064(2) 0.076(3) 0.0138(18) -0.012(2) 0.0177(19)
C19 0.125(3) 0.055(2) 0.092(3) 0.002(2) -0.018(2) 0.0118(19)
C20 0.089(3) 0.059(2) 0.078(2) 0.0032(18) -0.010(2) 0.0128(17)
C21 0.097(3) 0.061(2) 0.070(2) 0.0079(17) -0.002(2) 0.0069(18)
C22 0.091(3) 0.0535(18) 0.076(2) 0.0075(18) 0.003(2) 0.0011(17)
C23 0.113(3) 0.067(2) 0.087(3) -0.0070(19) -0.008(2) 0.008(2)
C24 0.160(4) 0.061(2) 0.096(3) -0.0016(19) -0.036(3) 0.000(3)
C25 0.151(4) 0.060(2) 0.099(3) 0.0096(19) -0.034(3) -0.025(3)
C26 0.103(3) 0.066(2) 0.089(3) 0.015(2) -0.026(2) -0.024(2)
C27 0.101(3) 0.059(2) 0.069(2) 0.0013(17) -0.015(2) -0.014(2)
C28 0.102(3) 0.062(2) 0.072(3) -0.0039(18) -0.018(2) 0.006(2)
C29 0.089(3) 0.088(3) 0.074(3) -0.009(2) -0.006(2) 0.013(2)
C30 0.103(3) 0.092(3) 0.079(3) 0.012(2) -0.004(2) -0.003(2)
C31 0.109(3) 0.076(2) 0.081(3) 0.0128(19) -0.017(3) -0.010(2)
C32 0.091(3) 0.068(2) 0.080(3) 0.0071(19) -0.019(2) -0.012(2)
C33 0.072(2) 0.059(2) 0.094(3) 0.020(2) -0.016(2) -0.0162(17)
C34 0.085(3) 0.079(2) 0.078(3) 0.021(2) -0.006(2) -0.0056(19)
C35 0.080(2) 0.069(2) 0.094(3) 0.033(2) 0.002(2) 0.0035(18)
C36 0.070(2) 0.062(2) 0.088(3) 0.019(2) -0.001(2) -0.0056(17)
C37 0.103(3) 0.072(2) 0.088(3) 0.032(2) -0.010(2) -0.010(2)
C38 0.124(3) 0.063(2) 0.098(3) 0.021(2) -0.017(3) -0.015(2)
C39 0.063(2) 0.059(2) 0.087(3) 0.0240(19) 0.0063(19) 0.0036(16)
C40 0.099(3) 0.064(2) 0.087(3) 0.0178(19) 0.020(2) -0.008(2)
C41 0.105(3) 0.067(2) 0.085(3) 0.013(2) 0.026(2) -0.0119(19)
C42 0.084(3) 0.065(2) 0.084(3) 0.0151(19) 0.021(2) 0.0073(19)
C43 0.085(3) 0.096(3) 0.084(3) 0.028(2) 0.018(2) -0.012(2)
C44 0.072(2) 0.085(2) 0.099(3) 0.029(2) 0.010(2) -0.0138(19)
C45 0.132(4) 0.146(4) 0.117(4) 0.021(3) -0.023(3) -0.042(3)
C46 0.147(4) 0.086(3) 0.225(6) 0.023(3) 0.002(4) 0.016(3)
C47 0.104(3) 0.155(4) 0.132(4) 0.008(3) 0.033(3) -0.002(3)
C48 0.114(3) 0.096(3) 0.118(3) 0.035(2) -0.031(3) 0.005(2)
C49 0.072(3) 0.092(3) 0.087(3) -0.024(2) 0.009(2) -0.023(2)
C50 0.106(3) 0.096(3) 0.111(4) -0.033(3) 0.012(3) -0.028(2)
C51 0.104(3) 0.120(4) 0.083(3) -0.039(3) 0.001(3) -0.026(3)
C52 0.072(3) 0.112(3) 0.081(3) -0.019(3) -0.006(2) -0.024(2)
C53 0.056(2) 0.093(3) 0.077(3) -0.018(2) 0.0027(19) -0.0114(18)
C54 0.054(2) 0.088(3) 0.069(2) -0.017(2) 0.0050(18) -0.0149(17)
C55 0.056(2) 0.096(3) 0.073(2) -0.0023(19) -0.0090(18) 0.0042(18)
C56 0.058(2) 0.103(3) 0.088(3) -0.013(2) 0.010(2) 0.0068(19)
C57 0.058(2) 0.098(3) 0.073(3) -0.013(2) 0.0105(19) -0.0051(19)
C58 0.056(2) 0.079(2) 0.066(2) -0.0078(17) 0.0042(16) -0.0087(17)
C59 0.061(2) 0.0590(18) 0.053(2) -0.0036(14) 0.0062(16) 0.0018(15)
C60 0.064(2) 0.0661(19) 0.062(2) -0.0129(16) 0.0087(17) 0.0055(16)
C61 0.068(2) 0.0640(18) 0.0525(19) -0.0121(14) -0.0003(17) -0.0005(17)
C62 0.058(2) 0.0520(17) 0.0473(18) 0.0012(13) 0.0008(15) 0.0059(15)
C63 0.060(2) 0.074(2) 0.067(2) -0.0205(16) 0.0083(17) -0.0025(17)
C64 0.058(2) 0.0677(19) 0.066(2) -0.0203(16) 0.0010(17) -0.0036(16)
C65 0.058(2) 0.0528(18) 0.0524(19) -0.0025(13) -0.0013(15) 0.0042(16)
C66 0.068(2) 0.0581(19) 0.060(2) -0.0021(14) 0.0012(16) 0.0021(16)
C67 0.073(2) 0.0524(17) 0.059(2) -0.0063(14) 0.0014(17) -0.0080(17)
C68 0.058(2) 0.063(2) 0.064(2) -0.0116(15) 0.0019(16) -0.0087(17)
C69 0.060(2) 0.064(2) 0.080(2) -0.0111(16) 0.0012(17) 0.0048(16)
C70 0.069(2) 0.0517(18) 0.073(2) -0.0093(15) 0.0036(17) -0.0042(17)
C71 0.066(2) 0.079(2) 0.077(2) -0.0212(18) 0.0046(18) -0.0117(18)
C72 0.079(3) 0.088(3) 0.092(3) -0.039(2) 0.014(2) -0.030(2)
C73 0.076(2) 0.062(2) 0.102(3) -0.028(2) 0.020(2) -0.0245(17)
C74 0.074(2) 0.0531(18) 0.076(2) -0.0158(15) 0.0176(18) -0.0176(16)
C75 0.060(2) 0.065(2) 0.088(3) -0.028(2) 0.016(2) -0.0193(17)
C76 0.054(2) 0.074(2) 0.092(3) -0.032(2) 0.008(2) -0.0169(18)
C77 0.057(2) 0.090(3) 0.104(3) -0.024(3) 0.001(2) -0.007(2)
C78 0.064(2) 0.086(3) 0.133(4) -0.024(3) 0.001(3) -0.0046(19)
C79 0.079(3) 0.078(3) 0.121(4) -0.040(2) 0.030(3) -0.005(2)
C80 0.068(2) 0.066(2) 0.090(3) -0.021(2) 0.014(2) -0.0196(19)
C81 0.070(2) 0.0443(17) 0.070(2) -0.0079(14) 0.0132(16) -0.0112(16)
C82 0.063(2) 0.0575(19) 0.096(3) -0.0208(17) 0.0157(18) -0.0047(16)
C83 0.075(2) 0.0444(17) 0.092(2) -0.0172(16) 0.0082(19) -0.0085(17)
C84 0.079(2) 0.0418(16) 0.0523(19) 0.0015(13) 0.0067(16) 0.0017(16)
C85 0.079(3) 0.0472(18) 0.071(2) -0.0019(15) -0.0050(18) 0.0085(16)
C86 0.083(2) 0.0382(16) 0.069(2) -0.0078(14) -0.0018(18) -0.0035(16)
C87 0.065(2) 0.0498(17) 0.058(2) 0.0058(14) 0.0016(17) 0.0058(15)
C88 0.079(2) 0.065(2) 0.058(2) -0.0091(16) 0.0041(17) -0.0042(17)
C89 0.070(2) 0.084(2) 0.058(2) -0.0114(17) -0.0028(18) -0.0063(19)
C90 0.066(2) 0.067(2) 0.058(2) -0.0017(16) -0.0057(18) 0.0064(17)
C91 0.062(2) 0.077(2) 0.071(2) -0.0083(17) 0.0086(18) 0.0112(18)
C92 0.077(2) 0.0557(18) 0.064(2) -0.0096(15) -0.0045(18) 0.0088(17)
C93 0.167(4) 0.080(3) 0.161(4) -0.009(3) 0.023(3) 0.011(3)
C94 0.162(5) 0.251(6) 0.062(3) -0.025(3) -0.005(3) -0.052(4)
C95 0.089(3) 0.137(4) 0.181(5) 0.041(3) -0.003(3) 0.004(3)
C96 0.170(4) 0.149(4) 0.094(3) -0.051(3) 0.022(3) 0.015(3)
C97 0.076(3) 0.077(3) 0.151(4) -0.030(3) 0.014(3) 0.010(2)
C98 0.105(4) 0.112(4) 0.185(6) -0.080(4) 0.029(4) 0.014(3)
C99 0.108(4) 0.155(5) 0.133(5) -0.077(4) 0.028(3) 0.008(4)
C100 0.078(3) 0.132(4) 0.107(4) -0.044(3) 0.028(3) 0.014(3)
C101 0.061(2) 0.092(3) 0.096(3) -0.037(2) 0.014(2) 0.0097(19)
C102 0.056(2) 0.073(2) 0.105(3) -0.035(2) 0.006(2) 0.0092(17)
C103 0.056(2) 0.083(2) 0.072(2) -0.0039(17) 0.0101(18) -0.0026(17)
C104 0.054(2) 0.072(2) 0.094(3) -0.015(2) 0.005(2) 0.0012(17)
C105 0.0459(19) 0.077(2) 0.091(3) -0.021(2) -0.0028(18) 0.0105(17)
C106 0.060(2) 0.0534(18) 0.094(3) -0.0079(16) 0.0007(18) 0.0060(15)
C107 0.051(2) 0.0508(17) 0.074(2) -0.0073(15) -0.0021(17) 0.0041(14)
C108 0.065(2) 0.0582(18) 0.069(2) -0.0215(15) 0.0018(18) 0.0027(16)
C109 0.054(2) 0.0624(18) 0.067(2) -0.0111(16) -0.0053(17) -0.0015(15)
C110 0.054(2) 0.0513(16) 0.0545(19) -0.0017(14) -0.0024(16) 0.0026(14)
C111 0.061(2) 0.0610(18) 0.058(2) -0.0080(14) -0.0018(17) 0.0033(16)
C112 0.060(2) 0.0665(19) 0.065(2) -0.0088(16) -0.0109(17) 0.0057(16)
C113 0.057(2) 0.0540(17) 0.0517(18) 0.0021(14) -0.0076(15) 0.0062(15)
C114 0.064(2) 0.0527(18) 0.070(2) -0.0086(15) -0.0017(17) 0.0026(16)
C115 0.056(2) 0.0580(19) 0.084(2) -0.0132(16) 0.0032(17) -0.0053(16)
C116 0.058(2) 0.0599(19) 0.064(2) -0.0122(15) 0.0054(16) 0.0021(16)
C117 0.066(2) 0.0630(19) 0.080(2) -0.0236(16) -0.0033(18) 0.0031(17)
C118 0.053(2) 0.0598(19) 0.088(2) -0.0145(16) -0.0053(17) 0.0037(16)
C119 0.056(2) 0.072(2) 0.083(2) -0.0201(17) 0.0128(18) 0.0001(17)
C120 0.060(2) 0.073(2) 0.105(3) -0.026(2) 0.013(2) 0.0051(18)
C121 0.052(2) 0.063(2) 0.134(4) -0.023(2) 0.016(2) 0.0107(17)
C122 0.056(2) 0.061(2) 0.113(3) -0.0040(19) 0.003(2) 0.0092(16)
C123 0.045(2) 0.061(2) 0.100(3) -0.007(2) 0.0071(19) 0.0079(16)
C124 0.049(2) 0.064(2) 0.093(3) -0.0130(19) 0.0124(19) 0.0072(17)
C125 0.051(2) 0.074(2) 0.087(3) -0.017(2) 0.014(2) -0.0016(17)
C126 0.053(2) 0.070(2) 0.116(3) -0.016(2) 0.018(2) -0.0047(17)
C127 0.057(2) 0.088(3) 0.093(3) -0.012(2) 0.002(2) 0.0057(19)
C128 0.063(2) 0.073(2) 0.097(3) 0.005(2) 0.001(2) 0.0107(19)
C129 0.055(2) 0.0556(19) 0.089(2) 0.0054(16) 0.0042(18) 0.0056(16)
C130 0.055(2) 0.066(2) 0.109(3) -0.0108(19) 0.0076(19) 0.0015(17)
C131 0.068(2) 0.064(2) 0.091(3) -0.0159(17) 0.0057(19) 0.0021(18)
C132 0.066(2) 0.0571(19) 0.057(2) 0.0013(15) 0.0011(16) 0.0009(17)
C133 0.067(2) 0.0562(19) 0.089(2) -0.0009(17) 0.0033(19) -0.0051(17)
C134 0.065(2) 0.0562(19) 0.101(3) -0.0047(17) 0.013(2) 0.0076(18)
C135 0.059(2) 0.0595(18) 0.054(2) 0.0026(15) 0.0076(17) 0.0065(15)
C136 0.065(2) 0.095(2) 0.062(2) -0.0151(18) -0.0010(18) 0.0068(19)
C137 0.075(3) 0.104(3) 0.063(2) -0.0227(19) 0.006(2) 0.012(2)
C138 0.060(2) 0.0665(19) 0.061(2) -0.0042(16) 0.0112(17) 0.0035(16)
C139 0.052(2) 0.072(2) 0.070(2) -0.0155(16) 0.0038(16) 0.0009(16)
C140 0.063(2) 0.071(2) 0.059(2) -0.0102(15) 0.0019(18) 0.0038(17)
C141 0.094(3) 0.055(2) 0.305(6) -0.048(3) -0.012(3) 0.007(2)
C142 0.241(7) 0.296(7) 0.081(3) -0.067(4) 0.053(4) 0.022(5)
C143 0.136(4) 0.072(2) 0.119(3) -0.016(2) 0.036(3) -0.023(2)
C144 0.181(5) 0.139(4) 0.116(4) -0.011(3) -0.032(4) 0.001(3)

loop_
_atom_type_symbol
_atom_type_description
_atom_type_scat_dispersion_real
_atom_type_scat_dispersion_imag
_atom_type_scat_source
C C 0.0033 0.0016 'International Tables Vol C Tables 4.2.6.8 and 6.1.1.4'
H H 0.0000 0.0000 'International Tables Vol C Tables 4.2.6.8 and 6.1.1.4'
O O 0.0106 0.0060 'International Tables Vol C Tables 4.2.6.8 and 6.1.1.4'

loop_
_geom_angle_atom_site_label_1
_geom_angle_atom_site_label_2
_geom_angle_atom_site_label_3
_geom_angle
C1 O1 C45 118.4(3)
C4 O2 C46 116.9(3)
C29 O3 C47 116.7(3)
C32 O4 C48 117.2(3)
C49 O5 C93 117.6(3)
C52 O6 C94 117.9(3)
C77 O7 C95 118.9(3)
C80 O8 C96 118.8(3)
C97 O9 C141 117.0(4)
C100 O10 C142 118.5(4)
C125 O11 C143 117.1(3)
C128 O12 C144 117.4(3)
O1 C1 C2 123.5(4)
O1 C1 C6 116.0(4)
C2 C1 C6 120.6(4)
C1 C2 C3 119.2(4)
C4 C3 C2 120.4(4)
C3 C4 O2 123.7(4)
C3 C4 C5 121.6(4)
O2 C4 C5 114.7(4)
C6 C5 C4 118.2(4)
C6 C5 C7 121.0(3)
C4 C5 C7 120.8(4)
C5 C6 C1 120.0(4)
C5 C6 C10 118.2(4)
C1 C6 C10 121.8(4)
C5 C7 C8 110.0(3)
C5 C7 C42 111.9(3)
C8 C7 C42 111.2(3)
C9 C8 C7 120.6(4)
C8 C9 C10 121.9(4)
C9 C10 C6 108.9(3)
C9 C10 C11 111.7(3)
C6 C10 C11 110.3(3)
C16 C11 C12 117.3(3)
C16 C11 C10 121.7(3)
C12 C11 C10 121.0(3)
C11 C12 C13 121.0(3)
C14 C13 C12 121.8(3)
C15 C14 C13 116.7(3)
C15 C14 C17 120.9(3)
C13 C14 C17 122.1(3)
C14 C15 C16 121.5(3)
C11 C16 C15 121.3(3)
C22 C17 C18 116.8(3)
C22 C17 C14 118.8(3)
C18 C17 C14 124.3(3)
C19 C18 C17 121.4(3)
C18 C19 C20 121.4(3)
C21 C20 C19 117.3(3)
C21 C20 C23 121.8(3)
C19 C20 C23 120.9(3)
C20 C21 C22 121.3(3)
C17 C22 C21 121.7(3)
C24 C23 C28 109.7(3)
C24 C23 C20 111.0(3)
C28 C23 C20 112.4(3)
C25 C24 C23 120.9(4)
C24 C25 C26 122.6(4)
C27 C26 C25 108.1(3)
C27 C26 C33 110.1(3)
C25 C26 C33 111.3(3)
C28 C27 C32 118.5(3)
C28 C27 C26 120.9(3)
C32 C27 C26 120.6(4)
C27 C28 C29 119.6(3)
C27 C28 C23 119.1(4)
C29 C28 C23 121.2(4)
C30 C29 O3 123.3(4)
C30 C29 C28 120.7(4)
O3 C29 C28 116.0(4)
C31 C30 C29 120.1(4)
C32 C31 C30 119.9(4)
C31 C32 O4 123.5(3)
C31 C32 C27 121.1(4)
O4 C32 C27 115.4(3)
C38 C33 C34 116.2(3)
C38 C33 C26 122.9(3)
C34 C33 C26 120.8(3)
C35 C34 C33 121.7(3)
C36 C35 C34 121.5(3)
C35 C36 C37 116.2(3)
C35 C36 C39 122.6(3)
C37 C36 C39 121.0(3)
C38 C37 C36 122.6(3)
C37 C38 C33 121.6(3)
C44 C39 C40 116.0(3)
C44 C39 C36 123.7(3)
C40 C39 C36 120.1(3)
C41 C40 C39 121.6(3)
C42 C41 C40 122.1(3)
C41 C42 C43 116.6(3)
C41 C42 C7 122.2(3)
C43 C42 C7 121.1(3)
C42 C43 C44 122.2(3)
C43 C44 C39 121.4(3)
O5 C49 C50 125.1(4)
O5 C49 C54 116.4(3)
C50 C49 C54 118.5(4)
C51 C50 C49 121.5(4)
C50 C51 C52 120.6(4)
C51 C52 O6 124.8(4)
C51 C52 C53 119.5(4)
O6 C52 C53 115.8(4)
C54 C53 C52 120.1(4)
C54 C53 C55 118.9(3)
C52 C53 C55 121.0(4)
C53 C54 C49 119.9(3)
C53 C54 C58 119.5(3)
C49 C54 C58 120.6(3)
C56 C55 C53 109.4(3)
C56 C55 C90 112.0(3)
C53 C55 C90 110.1(3)
C57 C56 C55 120.8(3)
C56 C57 C58 121.1(3)
C57 C58 C54 110.2(3)
C57 C58 C59 110.6(2)
C54 C58 C59 113.0(2)
C64 C59 C60 116.7(3)
C64 C59 C58 121.7(3)
C60 C59 C58 121.6(3)
C61 C60 C59 121.4(3)
C60 C61 C62 121.6(3)
C63 C62 C61 116.5(3)
C63 C62 C65 119.6(3)
C61 C62 C65 123.8(3)
C64 C63 C62 121.9(3)
C63 C64 C59 121.9(3)
C66 C65 C70 117.0(3)
C66 C65 C62 121.8(3)
C70 C65 C62 121.0(3)
C67 C66 C65 121.1(3)
C68 C67 C66 122.3(3)
C67 C68 C69 117.1(3)
C67 C68 C71 122.6(3)
C69 C68 C71 120.2(3)
C70 C69 C68 121.0(3)
C69 C70 C65 121.3(3)
C72 C71 C68 113.0(3)
C72 C71 C76 108.1(3)
C68 C71 C76 110.1(2)
C73 C72 C71 121.3(3)
C72 C73 C74 121.1(3)
C75 C74 C73 109.4(3)
C75 C74 C81 112.4(2)
C73 C74 C81 111.1(2)
C76 C75 C80 119.1(3)
C76 C75 C74 119.6(3)
C80 C75 C74 121.3(4)
C75 C76 C77 120.4(3)
C75 C76 C71 119.4(3)
C77 C76 C71 120.2(4)
O7 C77 C78 124.4(4)
O7 C77 C76 116.3(4)
C78 C77 C76 119.3(4)
C79 C78 C77 120.0(4)
C78 C79 C80 121.1(4)
O8 C80 C79 124.0(3)
O8 C80 C75 115.9(3)
C79 C80 C75 120.1(4)
C82 C81 C86 117.2(3)
C82 C81 C74 120.8(3)
C86 C81 C74 121.9(2)
C81 C82 C83 121.1(3)
C82 C83 C84 122.2(3)
C85 C84 C83 116.5(3)
C85 C84 C87 123.4(3)
C83 C84 C87 120.0(3)
C84 C85 C86 121.1(3)
C81 C86 C85 121.9(3)
C92 C87 C88 116.7(3)
C92 C87 C84 121.4(3)
C88 C87 C84 121.7(3)
C89 C88 C87 121.7(3)
C88 C89 C90 121.2(3)
C91 C90 C89 117.3(3)
C91 C90 C55 121.6(3)
C89 C90 C55 121.1(3)
C90 C91 C92 121.6(3)
C87 C92 C91 121.2(3)
C98 C97 O9 124.5(4)
C98 C97 C102 120.5(5)
O9 C97 C102 115.0(4)
C99 C98 C97 119.4(5)
C98 C99 C100 122.0(5)
C99 C100 O10 126.0(5)
C99 C100 C101 118.8(5)
O10 C100 C101 115.1(4)
C102 C101 C100 119.7(4)
C102 C101 C103 119.2(3)
C100 C101 C103 121.1(4)
C101 C102 C97 119.5(4)
C101 C102 C106 119.8(3)
C97 C102 C106 120.6(4)
C104 C103 C101 109.8(3)
C104 C103 C138 111.1(3)
C101 C103 C138 112.1(3)
C105 C104 C103 120.3(3)
C104 C105 C106 122.0(3)
C102 C106 C105 108.1(3)
C102 C106 C107 113.8(3)
C105 C106 C107 109.1(2)
C108 C107 C112 117.1(3)
C108 C107 C106 122.2(3)
C112 C107 C106 120.5(3)
C107 C108 C109 121.5(3)
C108 C109 C110 121.0(3)
C111 C110 C109 117.3(3)
C111 C110 C113 121.0(3)
C109 C110 C113 121.6(3)
C112 C111 C110 121.2(3)
C111 C112 C107 121.7(3)
C114 C113 C118 116.5(3)
C114 C113 C110 123.2(3)
C118 C113 C110 120.3(3)
C115 C114 C113 121.8(3)
C114 C115 C116 122.0(3)
C115 C116 C117 116.5(3)
C115 C116 C119 121.7(3)
C117 C116 C119 121.7(3)
C118 C117 C116 121.4(3)
C117 C118 C113 121.8(3)
C120 C119 C124 109.2(3)
C120 C119 C116 111.6(2)
C124 C119 C116 110.9(2)
C121 C120 C119 121.1(3)
C120 C121 C122 121.3(3)
C123 C122 C121 109.3(3)
C123 C122 C129 112.5(2)
C121 C122 C129 110.6(3)
C124 C123 C128 119.5(3)
C124 C123 C122 119.6(3)
C128 C123 C122 120.9(3)
C123 C124 C125 119.0(3)
C123 C124 C119 119.5(3)
C125 C124 C119 121.5(3)
C126 C125 O11 124.3(3)
C126 C125 C124 120.1(4)
O11 C125 C124 115.7(3)
C125 C126 C127 121.2(3)
C128 C127 C126 119.3(3)
C127 C128 O12 124.2(4)
C127 C128 C123 121.0(4)
O12 C128 C123 114.8(3)
C130 C129 C134 116.8(3)
C130 C129 C122 123.3(3)
C134 C129 C122 119.8(3)
C131 C130 C129 121.5(3)
C132 C131 C130 122.5(3)
C131 C132 C133 116.3(3)
C131 C132 C135 122.5(3)
C133 C132 C135 121.0(3)
C134 C133 C132 121.6(3)
C133 C134 C129 121.1(3)
C136 C135 C140 116.4(3)
C136 C135 C132 123.3(3)
C140 C135 C132 120.2(3)
C137 C136 C135 121.7(3)
C136 C137 C138 121.3(3)
C139 C138 C137 116.7(3)
C139 C138 C103 120.9(3)
C137 C138 C103 122.4(3)
C140 C139 C138 122.3(3)
C139 C140 C135 121.4(3)

loop_
_geom_bond_atom_site_label_1
_geom_bond_atom_site_label_2
_geom_bond_distance
O1 C1 1.374(4)
O1 C45 1.418(4)
O2 C4 1.386(4)
O2 C46 1.429(4)
O3 C29 1.385(4)
O3 C47 1.426(4)
O4 C32 1.381(4)
O4 C48 1.419(3)
O5 C49 1.378(4)
O5 C93 1.427(4)
O6 C52 1.377(4)
O6 C94 1.450(4)
O7 C77 1.371(4)
O7 C95 1.412(4)
O8 C80 1.376(4)
O8 C96 1.425(4)
O9 C97 1.390(5)
O9 C141 1.432(4)
O10 C100 1.380(5)
O10 C142 1.419(4)
O11 C125 1.383(4)
O11 C143 1.412(3)
O12 C128 1.385(4)
O12 C144 1.387(4)
C1 C2 1.379(5)
C1 C6 1.399(5)
C2 C3 1.383(5)
C3 C4 1.363(5)
C4 C5 1.396(5)
C5 C6 1.386(5)
C5 C7 1.504(5)
C6 C10 1.518(4)
C7 C8 1.510(5)
C7 C42 1.534(4)
C8 C9 1.308(5)
C9 C10 1.518(4)
C10 C11 1.533(4)
C11 C16 1.374(4)
C11 C12 1.380(4)
C12 C13 1.384(4)
C13 C14 1.381(4)
C14 C15 1.375(4)
C14 C17 1.472(4)
C15 C16 1.391(4)
C17 C22 1.382(4)
C17 C18 1.390(4)
C18 C19 1.378(4)
C19 C20 1.386(4)
C20 C21 1.377(4)
C20 C23 1.537(4)
C21 C22 1.382(4)
C23 C24 1.505(5)
C23 C28 1.528(4)
C24 C25 1.310(5)
C25 C26 1.521(5)
C26 C27 1.505(4)
C26 C33 1.538(4)
C27 C28 1.386(4)
C27 C32 1.405(4)
C28 C29 1.388(5)
C29 C30 1.374(4)
C30 C31 1.372(5)
C31 C32 1.366(4)
C33 C38 1.386(4)
C33 C34 1.388(4)
C34 C35 1.385(4)
C35 C36 1.382(4)
C36 C37 1.384(4)
C36 C39 1.464(4)
C37 C38 1.365(4)
C39 C44 1.390(4)
C39 C40 1.391(4)
C40 C41 1.386(4)
C41 C42 1.367(4)
C42 C43 1.380(4)
C43 C44 1.383(4)
C49 C50 1.382(5)
C49 C54 1.405(4)
C50 C51 1.364(5)
C51 C52 1.369(5)
C52 C53 1.402(4)
C53 C54 1.379(4)
C53 C55 1.517(4)
C54 C58 1.514(4)
C55 C56 1.507(4)
C55 C90 1.534(4)
C56 C57 1.312(4)
C57 C58 1.502(4)
C58 C59 1.536(4)
C59 C64 1.379(4)
C59 C60 1.388(4)
C60 C61 1.379(4)
C61 C62 1.387(4)
C62 C63 1.384(3)
C62 C65 1.478(4)
C63 C64 1.369(4)
C65 C66 1.387(3)
C65 C70 1.394(4)
C66 C67 1.380(4)
C67 C68 1.373(4)
C68 C69 1.392(4)
C68 C71 1.524(4)
C69 C70 1.388(4)
C71 C72 1.501(4)
C71 C76 1.529(4)
C72 C73 1.313(4)
C73 C74 1.514(4)
C74 C75 1.500(4)
C74 C81 1.550(4)
C75 C76 1.383(4)
C75 C80 1.395(4)
C76 C77 1.418(4)
C77 C78 1.380(5)
C78 C79 1.375(5)
C79 C80 1.381(4)
C81 C82 1.372(3)
C81 C86 1.377(4)
C82 C83 1.374(4)
C83 C84 1.385(4)
C84 C85 1.379(4)
C84 C87 1.488(4)
C85 C86 1.380(4)
C87 C92 1.384(4)
C87 C88 1.397(4)
C88 C89 1.377(4)
C89 C90 1.385(4)
C90 C91 1.380(4)
C91 C92 1.386(4)
C97 C98 1.374(6)
C97 C102 1.391(5)
C98 C99 1.364(6)
C99 C100 1.370(6)
C100 C101 1.402(5)
C101 C102 1.385(4)
C101 C103 1.507(4)
C102 C106 1.512(4)
C103 C104 1.498(4)
C103 C138 1.546(4)
C104 C105 1.311(4)
C105 C106 1.517(4)
C106 C107 1.532(4)
C107 C108 1.381(4)
C107 C112 1.386(4)
C108 C109 1.383(4)
C109 C110 1.388(4)
C110 C111 1.386(3)
C110 C113 1.474(4)
C111 C112 1.375(4)
C113 C114 1.387(4)
C113 C118 1.387(3)
C114 C115 1.371(4)
C115 C116 1.384(3)
C116 C117 1.391(4)
C116 C119 1.529(4)
C117 C118 1.380(4)
C119 C120 1.493(4)
C119 C124 1.514(4)
C120 C121 1.319(4)
C121 C122 1.520(4)
C122 C123 1.507(4)
C122 C129 1.534(4)
C123 C124 1.391(4)
C123 C128 1.403(4)
C124 C125 1.403(4)
C125 C126 1.366(4)
C126 C127 1.391(4)
C127 C128 1.359(4)
C129 C130 1.375(4)
C129 C134 1.390(4)
C130 C131 1.372(4)
C131 C132 1.368(4)
C132 C133 1.389(4)
C132 C135 1.489(4)
C133 C134 1.381(4)
C135 C136 1.386(4)
C135 C140 1.387(4)
C136 C137 1.373(4)
C137 C138 1.389(4)
C138 C139 1.368(4)
C139 C140 1.367(4)

loop_
_platon_squeeze_void_nr
_platon_squeeze_void_average_x
_platon_squeeze_void_average_y
_platon_squeeze_void_average_z
_platon_squeeze_void_volume
_platon_squeeze_void_count_electrons
_platon_squeeze_void_content
1 -0.015 0.000 0.500 631 162 ' '
2 0.000 0.000 0.000 43 2 ' '
3 0.000 0.500 0.000 631 163 ' '
4 0.500 0.500 0.500 43 2 ' '
